data_1538919
loop_
_publ_author_name
'Mueller, B.G.'

_publ_section_title
;
 Zur Kenntnis komplexer Fluoride mit Cu2+ und Pd2+: M Pt F6 (M=Pd, Cu) und
 Rb Cu Pd F5.
;
_journal_name_full 'Zeitschrift fuer Anorganische und Allgemeine Chemie'
_journal_page_first 79
_journal_page_last 84
_journal_volume 556
_journal_year 1988
_chemical_formula_sum 'Cu F6 Pt'
_chemical_name_systematic 'Cu (Pt F6)'
_space_group_IT_number 2
_symmetry_space_group_name_Hall '-P 1'
_symmetry_space_group_name_H-M 'P -1'
_cell_angle_alpha 89.98
_cell_angle_beta 104.23
_cell_angle_gamma 120.35
_cell_formula_units_Z 2
_cell_length_a 4.9516
_cell_length_b 4.985
_cell_length_c 9.6236
_cell_volume 196.512
_citation_journal_id_ASTM ZAACAB
_cod_data_source_file Mueller_ZAACAB_1988_1049.cif
_cod_data_source_block Cu1F6Pt1
_cod_original_cell_volume 196.5117
_cod_original_formula_sum 'Cu1 F6 Pt1'
_cod_database_code 1538919

loop_
_symmetry_equiv_pos_as_xyz
x,y,z
-x,-y,-z

loop_
_atom_site_label
_atom_site_type_symbol
_atom_site_fract_x
_atom_site_fract_y
_atom_site_fract_z
_atom_site_occupancy
_atom_site_U_iso_or_equiv
F1 F-1 0.1113 0.3632 0.1264 1 0.0
Cu1 Cu+2 0 0 0 1 0.0
Cu2 Cu+2 0 0.5 0.5 1 0.0
F2 F-1 0.7508 0.7091 0.1262 1 0.0
F5 F-1 0.6073 0.4627 0.3741 1 0.0
F3 F-1 0.4142 0.999 0.1287 1 0.0
F6 F-1 0.8933 0.0893 0.3709 1 0.0
F4 F-1 0.2618 0.7561 0.3735 1 0.0
Pt1 Pt+4 0.5069 0.7305 0.25 1 0.0
